data_4060428
loop_
_publ_author_name
'Schormann, Mark'
'Garratt, Shaun'
'Bochmann, Manfred'

_publ_section_title
;
 The Reactivity of Silyl-Substituted Allyl Ligands with Group 4, 5, 9 and 10 
 Metals: Routes to \h^3^-Allyls, Alkylidenes and sec-Alkyl Carbocations
;
_journal_issue 7
_journal_name_full Organometallics
_journal_page_first 1718
_journal_page_last 1724
_journal_paper_doi 10.1021/om0491692
_journal_volume 24
_journal_year 2005
_chemical_formula_sum 'C18 H42 Ni Si4'
_chemical_formula_weight 429.59
_space_group_IT_number 15
_symmetry_cell_setting monoclinic
_symmetry_space_group_name_Hall '-C 2yc'
_symmetry_space_group_name_H-M 'C 1 2/c 1'
_cell_angle_alpha 90.00
_cell_angle_beta 90.84(3)
_cell_angle_gamma 90.00
_cell_formula_units_Z 4
_cell_length_a 16.578(3)
_cell_length_b 12.430(3)
_cell_length_c 12.698(3)
_cell_measurement_temperature 140(1)
_cell_volume 2616.3(9)
_diffrn_ambient_temperature 140(1)
_exptl_crystal_density_diffrn 1.091
_refine_ls_R_factor_obs 0.0463
_refine_ls_wR_factor_obs 0.1285
_cod_depositor_comments
;
The following automatic conversions were performed:
'_symmetry_cell_setting' value 'Monoclinic' changed to 'monoclinic'
according to '/home/saulius/struct/CIF-dictionaries/cif_core.dic'
dictionary named 'cif_core.dic' version 2.4.1 from 2010-06-29.

Automatic conversion script
Id: cif_fix_enum 1527 2010-12-29 10:47:43Z saulius 
;
_cod_original_sg_symbol_H-M 'C 2/c'
_cod_database_code 4060428

loop_
_symmetry_equiv_pos_as_xyz
'x, y, z'
'-x, y, -z+1/2'
'x+1/2, y+1/2, z'
'-x+1/2, y+1/2, -z+1/2'
'-x, -y, -z'
'x, -y, z-1/2'
'-x+1/2, -y+1/2, -z'
'x+1/2, -y+1/2, z-1/2'

loop_
_atom_site_aniso_label
_atom_site_aniso_U_11
_atom_site_aniso_U_22
_atom_site_aniso_U_33
_atom_site_aniso_U_23
_atom_site_aniso_U_13
_atom_site_aniso_U_12
Ni1 0.0325(3) 0.0357(3) 0.0363(3) 0.000 -0.0017(2) 0.000
C1 0.0351(15) 0.043(2) 0.045(2) -0.0010(12) 0.0017(12) 0.0006(12)
C2 0.041(2) 0.047(2) 0.042(2) -0.0027(14) 0.0020(13) 0.0074(14)
C3 0.042(2) 0.045(2) 0.036(2) -0.0031(12) -0.0012(12) 0.0060(13)
Si1 0.0356(4) 0.0479(5) 0.0534(5) 0.0049(4) -0.0064(4) 0.0002(4)
C11 0.082(3) 0.058(3) 0.216(8) 0.053(4) -0.078(4) -0.023(3)
C12 0.054(2) 0.144(5) 0.052(2) -0.002(2) -0.014(2) 0.017(3)
C13 0.044(2) 0.083(3) 0.070(2) -0.001(2) 0.004(2) 0.015(2)
Si3 0.0470(5) 0.0468(5) 0.0373(4) 0.0038(4) -0.0007(3) 0.0051(4)
C31 0.071(2) 0.049(2) 0.060(2) 0.004(2) 0.006(2) 0.016(2)
C32 0.066(2) 0.069(3) 0.065(2) 0.020(2) -0.002(2) -0.013(2)
C33 0.075(3) 0.080(3) 0.046(2) 0.008(2) -0.009(2) 0.013(2)

loop_
_atom_site_label
_atom_site_type_symbol
_atom_site_fract_x
_atom_site_fract_y
_atom_site_fract_z
_atom_site_U_iso_or_equiv
_atom_site_thermal_displace_type
_atom_site_occupancy
_atom_site_calc_flag
_atom_site_refinement_flags
_atom_site_disorder_group
Ni1 Ni 0.0000 0.11537(4) 0.7500 0.0349(2) Uani 1 d S .
C1 C 0.1221(2) 0.1242(3) 0.7243(3) 0.0409(7) Uani 1 d . .
H1* H 0.1220(21) 0.2019(31) 0.7246(26) 0.043(9) Uiso 1 d . .
C2 C 0.0780(2) 0.0761(3) 0.6408(2) 0.0433(7) Uani 1 d . .
H2* H 0.0885(28) -0.0152(37) 0.6283(36) 0.078(13) Uiso 1 d . .
C3 C 0.0108(2) 0.1273(3) 0.5904(2) 0.0411(7) Uani 1 d . .
H3* H -0.0322(24) 0.0832(30) 0.5413(30) 0.053(10) Uiso 1 d . .
Si1 Si 0.20320(5) 0.05156(8) 0.79865(7) 0.0457(3) Uani 1 d . .
C11 C 0.1775(3) -0.0933(4) 0.8084(6) 0.119(3) Uani 1 d . .
H11A H 0.1277(3) -0.1014(4) 0.8453(6) 0.179 Uiso 1 calc R .
H11B H 0.2197(3) -0.1304(4) 0.8461(6) 0.179 Uiso 1 calc R .
H11C H 0.1718(3) -0.1232(4) 0.7390(6) 0.179 Uiso 1 calc R .
C12 C 0.2187(3) 0.1110(5) 0.9323(3) 0.084(2) Uani 1 d . .
H12A H 0.2320(3) 0.1858(5) 0.9258(3) 0.125 Uiso 1 calc R .
H12B H 0.2619(3) 0.0740(5) 0.9681(3) 0.125 Uiso 1 calc R .
H12C H 0.1701(3) 0.1037(5) 0.9719(3) 0.125 Uiso 1 calc R .
C13 C 0.2998(2) 0.0689(4) 0.7275(3) 0.0655(10) Uani 1 d . .
H13A H 0.3125(2) 0.1441(4) 0.7229(3) 0.098 Uiso 1 calc R .
H13B H 0.2944(2) 0.0394(4) 0.6579(3) 0.098 Uiso 1 calc R .
H13C H 0.3422(2) 0.0322(4) 0.7651(3) 0.098 Uiso 1 calc R .
Si3 Si 0.00681(5) 0.26952(7) 0.54157(7) 0.0437(3) Uani 1 d . .
C31 C -0.0664(3) 0.3577(3) 0.6128(3) 0.0598(9) Uani 1 d . .
H31A H -0.0505(3) 0.3630(3) 0.6856(3) 0.090 Uiso 1 calc R .
H31B H -0.1195(3) 0.3271(3) 0.6076(3) 0.090 Uiso 1 calc R .
H31C H -0.0667(3) 0.4281(3) 0.5817(3) 0.090 Uiso 1 calc R .
C32 C 0.1095(3) 0.3349(4) 0.5476(3) 0.0665(11) Uani 1 d . .
H32A H 0.1281(3) 0.3381(4) 0.6195(3) 0.100 Uiso 1 calc R .
H32B H 0.1060(3) 0.4064(4) 0.5193(3) 0.100 Uiso 1 calc R .
H32C H 0.1467(3) 0.2934(4) 0.5070(3) 0.100 Uiso 1 calc R .
C33 C -0.0288(3) 0.2636(4) 0.4011(3) 0.0671(11) Uani 1 d . .
H33A H -0.0318(3) 0.3352(4) 0.3728(3) 0.101 Uiso 1 calc R .
H33B H -0.0813(3) 0.2310(4) 0.3976(3) 0.101 Uiso 1 calc R .
H33C H 0.0083(3) 0.2217(4) 0.3608(3) 0.101 Uiso 1 calc R .

loop_
_geom_bond_atom_site_label_1
_geom_bond_atom_site_label_2
_geom_bond_distance
_geom_bond_site_symmetry_2
_geom_bond_publ_flag
Ni1 C2 1.972(3) 2_556 ?
Ni1 C2 1.972(3) . ?
Ni1 C3 2.042(3) 2_556 ?
Ni1 C3 2.042(3) . ?
Ni1 C1 2.057(3) . ?
Ni1 C1 2.057(3) 2_556 ?
C1 C2 1.411(5) . ?
C1 Si1 1.865(3) . ?
C1 H1* 0.97(4) . ?
C2 C3 1.427(4) . ?
C2 H2* 1.16(5) . ?
C3 Si3 1.875(3) . ?
C3 H3* 1.09(4) . ?
Si1 C11 1.855(5) . ?
Si1 C13 1.862(4) . ?
Si1 C12 1.866(5) . ?
C11 H11A 0.96 . ?
C11 H11B 0.96 . ?
C11 H11C 0.96 . ?
C12 H12A 0.96 . ?
C12 H12B 0.96 . ?
C12 H12C 0.96 . ?
C13 H13A 0.96 . ?
C13 H13B 0.96 . ?
C13 H13C 0.96 . ?
Si3 C33 1.873(4) . ?
Si3 C31 1.878(4) . ?
Si3 C32 1.887(4) . ?
C31 H31A 0.96 . ?
C31 H31B 0.96 . ?
C31 H31C 0.96 . ?
C32 H32A 0.96 . ?
C32 H32B 0.96 . ?
C32 H32C 0.96 . ?
C33 H33A 0.96 . ?
C33 H33B 0.96 . ?
C33 H33C 0.96 . ?
